data_7238047
loop_
_publ_author_name
'Kong, Lingbin'
'Huang, Rong'
'He, Haodan'
'Fan, Yunxiang'
'Lin, Jun'
'Yan, Shengjiao'

_publ_section_title
;
 Multi-component solvent-free cascade reaction of 2-cyanoacetamides:
 regioselective synthesis of pyridin-2-ones bearing quaternary centers
;
_journal_issue 1
_journal_name_full 'Green Chemistry'
_journal_page_first 256
_journal_page_last 264
_journal_paper_doi 10.1039/C9GC03692J
_journal_volume 22
_journal_year 2020
_chemical_formula_moiety 'C15 H16 N2 O'
_chemical_formula_sum 'C15 H16 N2 O'
_chemical_formula_weight 240.30
_space_group_crystal_system monoclinic
_space_group_IT_number 14
_space_group_name_Hall '-P 2ybc'
_space_group_name_H-M_alt 'P 1 21/c 1'
_atom_sites_solution_hydrogens geom
_audit_creation_date 2019-10-21
_audit_creation_method
;
Olex2 1.2
(compiled 2018.05.29 svn.r3508 for OlexSys, GUI svn.r5506)
;
_audit_update_record
;
2019-10-22 deposited with the CCDC.	2019-11-25 downloaded from the CCDC.
;
_cell_angle_alpha 90
_cell_angle_beta 99.147(2)
_cell_angle_gamma 90
_cell_formula_units_Z 4
_cell_length_a 7.3319(11)
_cell_length_b 11.5409(16)
_cell_length_c 16.169(2)
_cell_measurement_reflns_used 1902
_cell_measurement_temperature 296.15
_cell_measurement_theta_max 23.718
_cell_measurement_theta_min 2.178
_cell_volume 1350.8(3)
_computing_cell_refinement 'SAINT v8.34A (Bruker, 2013)'
_computing_data_reduction 'SAINT v8.34A (Bruker, 2013)'
_computing_molecular_graphics 'Olex2 (Dolomanov et al., 2009)'
_computing_publication_material 'Olex2 (Dolomanov et al., 2009)'
_computing_structure_refinement 'ShelXL (Sheldrick, 2015)'
_computing_structure_solution 'ShelXT (Sheldrick, 2015)'
_diffrn_ambient_temperature 296.15
_diffrn_measured_fraction_theta_full 0.998
_diffrn_measured_fraction_theta_max 0.969
_diffrn_measurement_device_type 'Bruker P4'
_diffrn_measurement_method '/w scan'
_diffrn_radiation_type MoK\a
_diffrn_radiation_wavelength 0.71073
_diffrn_reflns_av_R_equivalents 0.0300
_diffrn_reflns_av_unetI/netI 0.0397
_diffrn_reflns_Laue_measured_fraction_full 0.998
_diffrn_reflns_Laue_measured_fraction_max 0.969
_diffrn_reflns_limit_h_max 9
_diffrn_reflns_limit_h_min -9
_diffrn_reflns_limit_k_max 14
_diffrn_reflns_limit_k_min -10
_diffrn_reflns_limit_l_max 18
_diffrn_reflns_limit_l_min -21
_diffrn_reflns_number 8001
_diffrn_reflns_point_group_measured_fraction_full 0.998
_diffrn_reflns_point_group_measured_fraction_max 0.969
_diffrn_reflns_theta_full 25.242
_diffrn_reflns_theta_max 27.783
_diffrn_reflns_theta_min 2.552
_diffrn_standards_decay_% 1
_diffrn_standards_interval_count 60
_diffrn_standards_number 1
_exptl_absorpt_coefficient_mu 0.075
_exptl_absorpt_correction_T_max 0.7456
_exptl_absorpt_correction_T_min 0.6809
_exptl_absorpt_correction_type multi-scan
_exptl_absorpt_process_details
'SADABS-2014/3 (Bruker,2014/3) was used for absorption correction. wR2(int) was 0.0798 before and 0.0374 after correction. The Ratio of minimum to maximum transmission is 0.9132. The \l/2 correction factor is 0.00150.'
_exptl_crystal_colour colourless
_exptl_crystal_colour_primary colourless
_exptl_crystal_density_diffrn 1.182
_exptl_crystal_description block
_exptl_crystal_F_000 512
_exptl_crystal_size_max 0.15
_exptl_crystal_size_mid 0.12
_exptl_crystal_size_min 0.10
_refine_diff_density_max 0.160
_refine_diff_density_min -0.194
_refine_diff_density_rms 0.048
_refine_ls_extinction_method none
_refine_ls_goodness_of_fit_ref 1.020
_refine_ls_hydrogen_treatment constr
_refine_ls_matrix_type full
_refine_ls_number_parameters 165
_refine_ls_number_reflns 3095
_refine_ls_number_restraints 0
_refine_ls_restrained_S_all 1.020
_refine_ls_R_factor_all 0.0799
_refine_ls_R_factor_gt 0.0473
_refine_ls_shift/su_max 0.000
_refine_ls_shift/su_mean 0.000
_refine_ls_structure_factor_coef Fsqd
_refine_ls_weighting_details 'w=1/[\s^2^(Fo^2^)+(0.0727P)^2^+0.0025P] where P=(Fo^2^+2Fc^2^)/3'
_refine_ls_weighting_scheme calc
_refine_ls_wR_factor_gt 0.1176
_refine_ls_wR_factor_ref 0.1354
_reflns_Friedel_coverage 0.000
_reflns_number_gt 2027
_reflns_number_total 3095
_reflns_threshold_expression 'I > 2\s(I)'
_cod_data_source_file c9gc03692j3.cif
_cod_data_source_block 180908ysj_0m
_cod_depositor_comments
;Adding full bibliography for 7238046--7238047.cif.

 Adding full bibliography for 7238046--7238047.cif.
;
_cod_database_code 7238047
_shelx_shelxl_version_number 2018/3
_shelx_space_group_comment
;
The symmetry employed for this shelxl refinement is uniquely defined
by the following loop, which should always be used as a source of
symmetry information in preference to the above space-group names.
They are only intended as comments.
;
_olex2_refinement_description
;
1. Fixed Uiso
 At 1.2 times of:
  All C(H) groups, All C(H,H) groups
 At 1.5 times of:
  All C(H,H,H) groups
2.a Ternary CH refined with riding coordinates:
 C5(H5)
2.b Secondary CH2 refined with riding coordinates:
 C3(H3A,H3B)
2.c Aromatic/amide H refined with riding coordinates:
 C11(H11), C12(H12), C13(H13), C14(H14), C15(H15)
2.d X=CH2 refined with riding coordinates:
 C9(H9A,H9B)
2.e Idealised Me refined as rotating group:
 C7(H7A,H7B,H7C), C8(H8A,H8B,H8C)
;
_olex2_submission_special_instructions 'No special instructions were received'

loop_
_space_group_symop_operation_xyz
'x, y, z'
'-x, y+1/2, -z+1/2'
'-x, -y, -z'
'x, -y-1/2, z-1/2'

loop_
_atom_site_label
_atom_site_type_symbol
_atom_site_fract_x
_atom_site_fract_y
_atom_site_fract_z
_atom_site_U_iso_or_equiv
_atom_site_adp_type
_atom_site_occupancy
_atom_site_site_symmetry_order
_atom_site_calc_flag
_atom_site_refinement_flags_posn
O1 O 0.45614(14) 0.59888(9) 0.56814(7) 0.0471(3) Uani 1 1 d .
N1 N 0.75927(15) 0.56569(10) 0.61576(7) 0.0359(3) Uani 1 1 d .
N2 N 0.4133(2) 0.86708(13) 0.47585(10) 0.0616(4) Uani 1 1 d .
C1 C 0.61817(19) 0.62006(12) 0.56485(9) 0.0345(3) Uani 1 1 d .
C2 C 0.95183(19) 0.58517(12) 0.61411(9) 0.0381(4) Uani 1 1 d .
C3 C 0.9929(2) 0.65801(14) 0.54285(11) 0.0468(4) Uani 1 1 d .
H3A H 0.982806 0.610312 0.492933 0.056 Uiso 1 1 calc R
H3B H 1.119265 0.685495 0.555485 0.056 Uiso 1 1 calc R
C4 C 0.8638(2) 0.76228(13) 0.52474(10) 0.0444(4) Uani 1 1 d .
C5 C 0.66913(18) 0.70819(12) 0.50186(9) 0.0369(3) Uani 1 1 d .
H5 H 0.667118 0.666964 0.448733 0.044 Uiso 1 1 calc R
C6 C 0.5229(2) 0.79656(14) 0.48759(10) 0.0428(4) Uani 1 1 d .
C7 C 0.8735(3) 0.84176(14) 0.60111(13) 0.0623(5) Uani 1 1 d .
H7A H 0.791153 0.906081 0.587630 0.093 Uiso 1 1 calc GR
H7B H 0.997509 0.869873 0.616572 0.093 Uiso 1 1 calc GR
H7C H 0.838067 0.799172 0.647015 0.093 Uiso 1 1 calc GR
C8 C 0.9109(3) 0.82989(18) 0.44944(14) 0.0749(6) Uani 1 1 d .
H8A H 0.897299 0.780160 0.401251 0.112 Uiso 1 1 calc GR
H8B H 1.036029 0.857073 0.461543 0.112 Uiso 1 1 calc GR
H8C H 0.828819 0.894821 0.438298 0.112 Uiso 1 1 calc GR
C9 C 1.0818(2) 0.53835(15) 0.67036(11) 0.0550(5) Uani 1 1 d .
H9A H 1.049194 0.491386 0.712415 0.066 Uiso 1 1 calc R
H9B H 1.205657 0.552416 0.667831 0.066 Uiso 1 1 calc R
C10 C 0.70718(19) 0.48434(12) 0.67604(9) 0.0359(3) Uani 1 1 d .
C11 C 0.7158(2) 0.36769(13) 0.66054(10) 0.0437(4) Uani 1 1 d .
H11 H 0.753988 0.341290 0.611706 0.052 Uiso 1 1 calc R
C12 C 0.6671(2) 0.28970(15) 0.71837(11) 0.0553(5) Uani 1 1 d .
H12 H 0.673778 0.210483 0.708732 0.066 Uiso 1 1 calc R
C13 C 0.6087(3) 0.32925(17) 0.79000(11) 0.0574(5) Uani 1 1 d .
H13 H 0.575466 0.276553 0.828494 0.069 Uiso 1 1 calc R
C14 C 0.5992(3) 0.44608(16) 0.80514(10) 0.0562(5) Uani 1 1 d .
H14 H 0.559022 0.472296 0.853562 0.067 Uiso 1 1 calc R
C15 C 0.6496(2) 0.52463(15) 0.74820(9) 0.0476(4) Uani 1 1 d .
H15 H 0.644783 0.603801 0.758353 0.057 Uiso 1 1 calc R

loop_
_atom_site_aniso_label
_atom_site_aniso_U_11
_atom_site_aniso_U_22
_atom_site_aniso_U_33
_atom_site_aniso_U_23
_atom_site_aniso_U_13
_atom_site_aniso_U_12
O1 0.0279(6) 0.0558(7) 0.0585(7) 0.0065(5) 0.0093(5) -0.0022(5)
N1 0.0280(6) 0.0393(7) 0.0407(7) 0.0045(5) 0.0070(5) -0.0030(5)
N2 0.0477(9) 0.0527(9) 0.0811(11) 0.0038(8) 0.0000(8) 0.0073(7)
C1 0.0301(8) 0.0362(8) 0.0378(8) -0.0035(6) 0.0067(6) -0.0014(6)
C2 0.0285(8) 0.0384(8) 0.0478(9) 0.0006(7) 0.0077(6) -0.0024(6)
C3 0.0317(8) 0.0501(10) 0.0615(10) 0.0115(8) 0.0166(7) 0.0023(7)
C4 0.0319(8) 0.0414(9) 0.0609(10) 0.0110(8) 0.0108(7) -0.0015(6)
C5 0.0330(8) 0.0382(8) 0.0395(8) 0.0013(6) 0.0057(6) 0.0005(6)
C6 0.0367(9) 0.0417(9) 0.0486(9) 0.0013(7) 0.0027(7) -0.0031(7)
C7 0.0457(11) 0.0447(10) 0.0912(14) -0.0051(10) -0.0049(9) -0.0052(8)
C8 0.0479(11) 0.0768(13) 0.1036(16) 0.0467(12) 0.0233(11) 0.0036(9)
C9 0.0333(9) 0.0638(11) 0.0660(11) 0.0147(9) 0.0016(8) -0.0051(8)
C10 0.0289(7) 0.0404(8) 0.0383(8) 0.0036(6) 0.0052(6) -0.0039(6)
C11 0.0435(9) 0.0427(9) 0.0459(9) -0.0013(7) 0.0097(7) -0.0059(7)
C12 0.0636(12) 0.0406(9) 0.0609(11) 0.0057(8) 0.0077(9) -0.0104(8)
C13 0.0576(11) 0.0648(12) 0.0496(10) 0.0154(9) 0.0080(8) -0.0145(9)
C14 0.0594(12) 0.0691(12) 0.0426(9) 0.0042(9) 0.0162(8) -0.0056(9)
C15 0.0496(10) 0.0483(9) 0.0465(9) -0.0011(8) 0.0121(7) 0.0008(7)

loop_
_atom_type_symbol
_atom_type_description
_atom_type_scat_dispersion_real
_atom_type_scat_dispersion_imag
_atom_type_scat_source
C C 0.0030 0.0020 'International Tables Vol C Tables 4.2.6.8 and 6.1.1.4'
H H 0.0000 0.0000 'International Tables Vol C Tables 4.2.6.8 and 6.1.1.4'
N N 0.0060 0.0030 'International Tables Vol C Tables 4.2.6.8 and 6.1.1.4'
O O 0.0110 0.0060 'International Tables Vol C Tables 4.2.6.8 and 6.1.1.4'

loop_
_geom_angle_atom_site_label_1
_geom_angle_atom_site_label_2
_geom_angle_atom_site_label_3
_geom_angle
C1 N1 C2 124.72(12)
C1 N1 C10 116.58(11)
C2 N1 C10 118.69(11)
O1 C1 N1 121.97(13)
O1 C1 C5 120.31(13)
N1 C1 C5 117.71(12)
N1 C2 C3 114.95(13)
C9 C2 N1 121.77(14)
C9 C2 C3 123.24(14)
C2 C3 H3A 108.9
C2 C3 H3B 108.9
C2 C3 C4 113.31(12)
H3A C3 H3B 107.7
C4 C3 H3A 108.9
C4 C3 H3B 108.9
C3 C4 C5 104.32(12)
C3 C4 C7 111.64(14)
C3 C4 C8 110.02(13)
C7 C4 C5 110.93(12)
C7 C4 C8 110.40(15)
C8 C4 C5 109.35(14)
C1 C5 C4 115.04(12)
C1 C5 H5 106.9
C4 C5 H5 106.9
C6 C5 C1 108.46(11)
C6 C5 C4 112.30(12)
C6 C5 H5 106.9
N2 C6 C5 178.04(17)
C4 C7 H7A 109.5
C4 C7 H7B 109.5
C4 C7 H7C 109.5
H7A C7 H7B 109.5
H7A C7 H7C 109.5
H7B C7 H7C 109.5
C4 C8 H8A 109.5
C4 C8 H8B 109.5
C4 C8 H8C 109.5
H8A C8 H8B 109.5
H8A C8 H8C 109.5
H8B C8 H8C 109.5
C2 C9 H9A 120.0
C2 C9 H9B 120.0
H9A C9 H9B 120.0
C11 C10 N1 119.23(12)
C11 C10 C15 120.86(14)
C15 C10 N1 119.90(13)
C10 C11 H11 120.3
C10 C11 C12 119.32(14)
C12 C11 H11 120.3
C11 C12 H12 120.0
C13 C12 C11 120.08(16)
C13 C12 H12 120.0
C12 C13 H13 119.8
C14 C13 C12 120.48(16)
C14 C13 H13 119.8
C13 C14 H14 120.1
C13 C14 C15 119.87(15)
C15 C14 H14 120.1
C10 C15 C14 119.39(15)
C10 C15 H15 120.3
C14 C15 H15 120.3

loop_
_geom_bond_atom_site_label_1
_geom_bond_atom_site_label_2
_geom_bond_distance
O1 C1 1.2223(16)
N1 C1 1.3678(18)
N1 C2 1.4341(17)
N1 C10 1.4477(17)
N2 C6 1.138(2)
C1 C5 1.5272(19)
C2 C3 1.495(2)
C2 C9 1.323(2)
C3 H3A 0.9700
C3 H3B 0.9700
C3 C4 1.530(2)
C4 C5 1.548(2)
C4 C7 1.531(2)
C4 C8 1.531(2)
C5 H5 0.9800
C5 C6 1.471(2)
C7 H7A 0.9600
C7 H7B 0.9600
C7 H7C 0.9600
C8 H8A 0.9600
C8 H8B 0.9600
C8 H8C 0.9600
C9 H9A 0.9300
C9 H9B 0.9300
C10 C11 1.373(2)
C10 C15 1.3828(19)
C11 H11 0.9300
C11 C12 1.385(2)
C12 H12 0.9300
C12 C13 1.375(2)
C13 H13 0.9300
C13 C14 1.374(3)
C14 H14 0.9300
C14 C15 1.383(2)
C15 H15 0.9300

loop_
_geom_torsion_atom_site_label_1
_geom_torsion_atom_site_label_2
_geom_torsion_atom_site_label_3
_geom_torsion_atom_site_label_4
_geom_torsion
O1 C1 C5 C4 157.45(13)
O1 C1 C5 C6 30.77(18)
N1 C1 C5 C4 -23.39(18)
N1 C1 C5 C6 -150.08(13)
N1 C2 C3 C4 41.80(19)
N1 C10 C11 C12 179.63(13)
N1 C10 C15 C14 179.66(14)
C1 N1 C2 C3 -8.8(2)
C1 N1 C2 C9 173.31(15)
C1 N1 C10 C11 102.87(16)
C1 N1 C10 C15 -77.12(17)
C2 N1 C1 O1 178.93(12)
C2 N1 C1 C5 -0.2(2)
C2 N1 C10 C11 -78.07(17)
C2 N1 C10 C15 101.93(16)
C2 C3 C4 C5 -61.00(17)
C2 C3 C4 C7 58.86(18)
C2 C3 C4 C8 -178.19(15)
C3 C4 C5 C1 51.48(16)
C3 C4 C5 C6 176.19(12)
C7 C4 C5 C1 -68.86(16)
C7 C4 C5 C6 55.84(17)
C8 C4 C5 C1 169.14(13)
C8 C4 C5 C6 -66.16(17)
C9 C2 C3 C4 -140.36(16)
C10 N1 C1 O1 -2.1(2)
C10 N1 C1 C5 178.78(11)
C10 N1 C2 C3 172.22(12)
C10 N1 C2 C9 -5.7(2)
C10 C11 C12 C13 0.7(2)
C11 C10 C15 C14 -0.3(2)
C11 C12 C13 C14 -0.4(3)
C12 C13 C14 C15 -0.4(3)
C13 C14 C15 C10 0.7(3)
C15 C10 C11 C12 -0.4(2)
